data_7150247
loop_
_publ_author_name
'Adler, Thomas'
'Bonjoch, Josep'
'Clayden, Jonathan'
'Font-Bard\'ia, Merc\`e'
'Pickworth, Mark'
'Solans, Xavier'
'Sol\'e, Daniel'
'Vallverd\'u, Llu\'is'

_publ_section_title
;
 Slow interconversion of enantiomeric conformers or atropisomers of
 anilide and urea derivatives of 2-substituted anilines.
;
_journal_issue 17
_journal_name_full 'Organic &amp; biomolecular chemistry'
_journal_page_first 3173
_journal_page_last 3183
_journal_paper_doi 10.1039/b507202f
_journal_volume 3
_journal_year 2005
_chemical_formula_sum 'C14 H18 I N O3'
_chemical_formula_weight 375.19
_chemical_name_systematic
;
?
;
_space_group_IT_number 19
_symmetry_space_group_name_Hall 'P 2ac 2ab'
_symmetry_space_group_name_H-M 'P 21 21 21'
_atom_sites_solution_hydrogens geom
_atom_sites_solution_primary direct
_atom_sites_solution_secondary difmap
_audit_creation_method SHELXL-97
_cell_angle_alpha 90.00
_cell_angle_beta 90.00
_cell_angle_gamma 90.00
_cell_formula_units_Z 4
_cell_length_a 14.1130(10)
_cell_length_b 12.4610(10)
_cell_length_c 8.5280(10)
_cell_measurement_temperature 293(2)
_cell_volume 1499.8(2)
_computing_structure_refinement 'SHELXL-97 (Sheldrick, 1997)'
_diffrn_ambient_temperature 293(2)
_diffrn_measured_fraction_theta_full 0.888
_diffrn_measured_fraction_theta_max 0.888
_diffrn_radiation_monochromator graphite
_diffrn_radiation_source 'fine-focus sealed tube'
_diffrn_radiation_type MoK\a
_diffrn_radiation_wavelength 0.71069
_diffrn_reflns_av_R_equivalents 0.0243
_diffrn_reflns_av_sigmaI/netI 0.0282
_diffrn_reflns_limit_h_max 18
_diffrn_reflns_limit_h_min -18
_diffrn_reflns_limit_k_max 18
_diffrn_reflns_limit_k_min -18
_diffrn_reflns_limit_l_max 0
_diffrn_reflns_limit_l_min -12
_diffrn_reflns_number 7317
_diffrn_reflns_theta_full 31.57
_diffrn_reflns_theta_max 31.57
_diffrn_reflns_theta_min 1.44
_exptl_absorpt_coefficient_mu 2.139
_exptl_crystal_density_diffrn 1.662
_exptl_crystal_density_method 'not measured'
_exptl_crystal_F_000 744
_refine_diff_density_max 0.596
_refine_diff_density_min -1.019
_refine_diff_density_rms 0.094
_refine_ls_abs_structure_details 'Flack H D (1983), Acta Cryst. A39, 876-881'
_refine_ls_abs_structure_Flack 0.00(6)
_refine_ls_extinction_coef 0.0089(8)
_refine_ls_extinction_expression Fc^*^=kFc[1+0.001xFc^2^\l^3^/sin(2\q)]^-1/4^
_refine_ls_extinction_method SHELXL
_refine_ls_goodness_of_fit_ref 1.120
_refine_ls_hydrogen_treatment mixed
_refine_ls_matrix_type full
_refine_ls_number_parameters 174
_refine_ls_number_reflns 4250
_refine_ls_number_restraints 0
_refine_ls_restrained_S_all 1.120
_refine_ls_R_factor_all 0.0471
_refine_ls_R_factor_gt 0.0389
_refine_ls_shift/su_max 0.015
_refine_ls_shift/su_mean 0.002
_refine_ls_structure_factor_coef Fsqd
_refine_ls_weighting_details 'calc w=1/[\s^2^(Fo^2^)+(0.0252P)^2^+2.5079P] where P=(Fo^2^+2Fc^2^)/3'
_refine_ls_weighting_scheme calc
_refine_ls_wR_factor_gt 0.0889
_refine_ls_wR_factor_ref 0.0945
_reflns_number_gt 3813
_reflns_number_total 4250
_reflns_threshold_expression >2sigma(I)
_cod_data_source_file b507202f.txt
_cod_data_source_block sohm132
_cod_database_code 7150247

loop_
_symmetry_equiv_pos_as_xyz
'x, y, z'
'-x+1/2, -y, z+1/2'
'x+1/2, -y+1/2, -z'
'-x, y+1/2, -z+1/2'

loop_
_atom_site_label
_atom_site_type_symbol
_atom_site_fract_x
_atom_site_fract_y
_atom_site_fract_z
_atom_site_U_iso_or_equiv
_atom_site_adp_type
_atom_site_occupancy
_atom_site_symmetry_multiplicity
_atom_site_calc_flag
_atom_site_refinement_flags
_atom_site_disorder_assembly
_atom_site_disorder_group
I1 I 1.07602(2) 0.33158(2) 0.76441(4) 0.04897(11) Uani 1 1 d . . .
O1 O 0.9870(2) 0.2608(2) 0.2655(4) 0.0451(7) Uani 1 1 d . . .
O2 O 0.9260(3) 0.0572(2) 0.3180(4) 0.0460(7) Uani 1 1 d . . .
O3 O 0.7862(3) 0.1381(3) 0.3049(5) 0.0579(9) Uani 1 1 d . . .
N N 0.9168(2) 0.3183(2) 0.4869(3) 0.0309(6) Uani 1 1 d . . .
C1 C 0.9300(3) 0.2995(3) 0.7718(4) 0.0366(7) Uani 1 1 d . . .
C2 C 0.8882(4) 0.2826(4) 0.9166(5) 0.0454(11) Uani 1 1 d . . .
H2 H 0.9246 0.2847 1.0075 0.054 Uiso 1 1 calc R . .
C3 C 0.7923(4) 0.2626(4) 0.9248(6) 0.0522(13) Uani 1 1 d . . .
H3 H 0.7639 0.2515 1.0219 0.063 Uiso 1 1 calc R . .
C4 C 0.7385(3) 0.2590(3) 0.7921(6) 0.0440(10) Uani 1 1 d . . .
H4 H 0.6737 0.2463 0.7985 0.053 Uiso 1 1 calc R . .
C5 C 0.7811(3) 0.2743(3) 0.6481(5) 0.0362(8) Uani 1 1 d . . .
H5 H 0.7446 0.2699 0.5576 0.043 Uiso 1 1 calc R . .
C6 C 0.8761(3) 0.2960(3) 0.6358(4) 0.0310(7) Uani 1 1 d . . .
C7 C 0.9522(3) 0.2405(3) 0.3933(5) 0.0334(8) Uani 1 1 d . . .
C8 C 0.9507(3) 0.1246(3) 0.4491(5) 0.0397(9) Uani 1 1 d . . .
H8 H 0.9049 0.1156 0.5344 0.048 Uiso 1 1 calc R . .
C9 C 1.0471(4) 0.0857(4) 0.4989(7) 0.0533(12) Uani 1 1 d . . .
H9 H 1.0427 0.0125 0.5330 0.064 Uiso 1 1 calc R . .
H9A H 1.0700 0.1294 0.5835 0.064 Uiso 1 1 calc R . .
H9B H 1.0901 0.0904 0.4119 0.064 Uiso 1 1 calc R . .
C10 C 0.8409(3) 0.0725(3) 0.2562(6) 0.0444(9) Uani 1 1 d . . .
C11 C 0.8244(5) 0.0011(5) 0.1198(7) 0.0644(15) Uani 1 1 d . . .
H11 H 0.8787 -0.0441 0.1046 0.077 Uiso 1 1 calc R . .
H11A H 0.8142 0.0438 0.0277 0.077 Uiso 1 1 calc R . .
H11B H 0.7696 -0.0426 0.1390 0.077 Uiso 1 1 calc R . .
C12 C 0.9042(3) 0.4269(3) 0.4185(5) 0.0395(9) Uani 1 1 d . . .
H12 H 0.9549 0.4374 0.3415 0.047 Uiso 1 1 calc R . .
C13 C 0.9123(4) 0.5163(4) 0.5373(6) 0.0546(12) Uani 1 1 d . . .
H13 H 0.9718 0.5105 0.5914 0.066 Uiso 1 1 calc R . .
H13A H 0.8614 0.5109 0.6115 0.066 Uiso 1 1 calc R . .
H13B H 0.9090 0.5843 0.4847 0.066 Uiso 1 1 calc R . .
C14 C 0.8111(4) 0.4339(4) 0.3313(7) 0.0602(15) Uani 1 1 d . . .
H14 H 0.8073 0.3765 0.2564 0.072 Uiso 1 1 calc R . .
H14A H 0.8073 0.5015 0.2776 0.072 Uiso 1 1 calc R . .
H14B H 0.7597 0.4281 0.4044 0.072 Uiso 1 1 calc R . .

loop_
_atom_site_aniso_label
_atom_site_aniso_U_11
_atom_site_aniso_U_22
_atom_site_aniso_U_33
_atom_site_aniso_U_23
_atom_site_aniso_U_13
_atom_site_aniso_U_12
I1 0.03614(16) 0.06299(18) 0.04776(17) 0.00186(14) -0.00933(12) -0.00241(12)
O1 0.0511(18) 0.0553(16) 0.0290(14) 0.0022(14) 0.0120(14) 0.0045(12)
O2 0.0422(18) 0.0445(15) 0.0514(17) -0.0134(12) -0.0023(16) 0.0069(14)
O3 0.040(2) 0.074(2) 0.059(2) -0.0145(17) -0.0014(15) 0.0074(16)
N 0.0308(16) 0.0359(14) 0.0261(13) 0.0020(11) 0.0028(11) 0.0019(13)
C1 0.0314(19) 0.0471(17) 0.0314(17) 0.0024(13) -0.0037(17) -0.0056(14)
C2 0.048(3) 0.058(3) 0.030(2) 0.0056(18) -0.0024(17) -0.003(2)
C3 0.059(3) 0.057(3) 0.040(3) 0.002(2) 0.021(2) -0.004(2)
C4 0.034(2) 0.045(2) 0.053(3) 0.0002(18) 0.0139(19) -0.0026(16)
C5 0.028(2) 0.043(2) 0.038(2) -0.0023(16) 0.0015(15) 0.0001(15)
C6 0.034(2) 0.0321(17) 0.0268(18) -0.0003(13) 0.0039(14) 0.0009(14)
C7 0.029(2) 0.042(2) 0.0287(18) 0.0027(15) 0.0008(13) 0.0017(14)
C8 0.045(3) 0.0374(19) 0.037(2) -0.0022(16) 0.0051(16) 0.0052(16)
C9 0.054(3) 0.051(3) 0.055(3) 0.001(2) -0.011(2) 0.013(2)
C10 0.042(2) 0.0444(19) 0.047(3) -0.003(2) -0.001(2) -0.0071(15)
C11 0.066(4) 0.060(3) 0.067(4) -0.019(3) -0.011(3) -0.005(3)
C12 0.039(3) 0.0382(19) 0.041(2) 0.0075(16) 0.0007(17) 0.0024(15)
C13 0.067(4) 0.039(2) 0.057(3) -0.0012(19) -0.010(3) 0.003(2)
C14 0.059(4) 0.053(3) 0.069(4) 0.018(2) -0.017(3) 0.004(2)

loop_
_atom_type_symbol
_atom_type_description
_atom_type_scat_dispersion_real
_atom_type_scat_dispersion_imag
_atom_type_scat_source
C C 0.0033 0.0016 'International Tables Vol C Tables 4.2.6.8 and 6.1.1.4'
H H 0.0000 0.0000 'International Tables Vol C Tables 4.2.6.8 and 6.1.1.4'
N N 0.0061 0.0033 'International Tables Vol C Tables 4.2.6.8 and 6.1.1.4'
O O 0.0106 0.0060 'International Tables Vol C Tables 4.2.6.8 and 6.1.1.4'
I I -0.4742 1.8119 'International Tables Vol C Tables 4.2.6.8 and 6.1.1.4'

loop_
_geom_angle_atom_site_label_1
_geom_angle_atom_site_label_2
_geom_angle_atom_site_label_3
_geom_angle
_geom_angle_site_symmetry_1
_geom_angle_site_symmetry_3
_geom_angle_publ_flag
C10 O2 C8 116.4(3) . . ?
C7 N C6 122.5(3) . . ?
C7 N C12 117.8(3) . . ?
C6 N C12 118.7(3) . . ?
C2 C1 C6 120.5(4) . . ?
C2 C1 I1 118.2(3) . . ?
C6 C1 I1 121.2(3) . . ?
C3 C2 C1 119.4(5) . . ?
C3 C2 H2 120.3 . . ?
C1 C2 H2 120.3 . . ?
C4 C3 C2 120.7(4) . . ?
C4 C3 H3 119.6 . . ?
C2 C3 H3 119.6 . . ?
C3 C4 C5 119.4(4) . . ?
C3 C4 H4 120.3 . . ?
C5 C4 H4 120.3 . . ?
C6 C5 C4 121.4(4) . . ?
C6 C5 H5 119.3 . . ?
C4 C5 H5 119.3 . . ?
C5 C6 C1 118.5(4) . . ?
C5 C6 N 120.1(4) . . ?
C1 C6 N 121.3(4) . . ?
O1 C7 N 121.8(4) . . ?
O1 C7 C8 118.8(4) . . ?
N C7 C8 119.4(3) . . ?
O2 C8 C9 104.5(4) . . ?
O2 C8 C7 108.3(3) . . ?
C9 C8 C7 112.4(4) . . ?
O2 C8 H8 110.5 . . ?
C9 C8 H8 110.5 . . ?
C7 C8 H8 110.5 . . ?
C8 C9 H9 109.5 . . ?
C8 C9 H9A 109.5 . . ?
H9 C9 H9A 109.5 . . ?
C8 C9 H9B 109.5 . . ?
H9 C9 H9B 109.5 . . ?
H9A C9 H9B 109.5 . . ?
O3 C10 O2 122.9(4) . . ?
O3 C10 C11 125.5(5) . . ?
O2 C10 C11 111.6(4) . . ?
C10 C11 H11 109.5 . . ?
C10 C11 H11A 109.5 . . ?
H11 C11 H11A 109.5 . . ?
C10 C11 H11B 109.5 . . ?
H11 C11 H11B 109.5 . . ?
H11A C11 H11B 109.5 . . ?
N C12 C13 113.6(4) . . ?
N C12 C14 110.5(4) . . ?
C13 C12 C14 110.7(4) . . ?
N C12 H12 107.2 . . ?
C13 C12 H12 107.2 . . ?
C14 C12 H12 107.2 . . ?
C12 C13 H13 109.5 . . ?
C12 C13 H13A 109.5 . . ?
H13 C13 H13A 109.5 . . ?
C12 C13 H13B 109.5 . . ?
H13 C13 H13B 109.5 . . ?
H13A C13 H13B 109.5 . . ?
C12 C14 H14 109.5 . . ?
C12 C14 H14A 109.5 . . ?
H14 C14 H14A 109.5 . . ?
C12 C14 H14B 109.5 . . ?
H14 C14 H14B 109.5 . . ?
H14A C14 H14B 109.5 . . ?

loop_
_geom_bond_atom_site_label_1
_geom_bond_atom_site_label_2
_geom_bond_distance
_geom_bond_site_symmetry_2
_geom_bond_publ_flag
I1 C1 2.101(4) . ?
O1 C7 1.222(5) . ?
O2 C10 1.326(6) . ?
O2 C8 1.441(5) . ?
O3 C10 1.199(5) . ?
N C7 1.351(5) . ?
N C6 1.421(5) . ?
N C12 1.485(5) . ?
C1 C2 1.384(6) . ?
C1 C6 1.387(5) . ?
C2 C3 1.379(8) . ?
C2 H2 0.9300 . ?
C3 C4 1.364(8) . ?
C3 H3 0.9300 . ?
C4 C5 1.380(6) . ?
C4 H4 0.9300 . ?
C5 C6 1.372(6) . ?
C5 H5 0.9300 . ?
C7 C8 1.521(6) . ?
C8 C9 1.505(7) . ?
C8 H8 0.9800 . ?
C9 H9 0.9600 . ?
C9 H9A 0.9600 . ?
C9 H9B 0.9600 . ?
C10 C11 1.483(7) . ?
C11 H11 0.9600 . ?
C11 H11A 0.9600 . ?
C11 H11B 0.9600 . ?
C12 C13 1.510(6) . ?
C12 C14 1.512(7) . ?
C12 H12 0.9800 . ?
C13 H13 0.9600 . ?
C13 H13A 0.9600 . ?
C13 H13B 0.9600 . ?
C14 H14 0.9600 . ?
C14 H14A 0.9600 . ?
C14 H14B 0.9600 . ?

loop_
_cod_related_entry_id
_cod_related_entry_database
_cod_related_entry_code
1 ChemSpider 10179966
